data_7118446
loop_
_publ_author_name
'Rayner, Peter J.'
'Smith, Joshua C.'
'Denneval, Charline'
'O'Brien, Peter'
'Clarke, Paul A.'
'Horan, Richard A. J.'

_publ_section_title
;
 Mechanistic interrogation of the asymmetric lithiation-trapping of
 N-thiopivaloyl azetidine and pyrrolidine.
;
_journal_issue 7
_journal_name_full 'Chemical communications (Cambridge, England)'
_journal_page_first 1354
_journal_page_last 1357
_journal_paper_doi 10.1039/c5cc08690f
_journal_volume 52
_journal_year 2016
_chemical_absolute_configuration ad
_chemical_formula_moiety 'C10 H17 N O2 S'
_chemical_formula_sum 'C10 H17 N O2 S'
_chemical_formula_weight 215.30
_chemical_name_systematic
;
 ?
;
_space_group_crystal_system orthorhombic
_space_group_IT_number 19
_space_group_name_Hall 'P 2ac 2ab'
_space_group_name_H-M_alt 'P 21 21 21'
_symmetry_space_group_name_Hall 'P 2ac 2ab'
_symmetry_space_group_name_H-M 'P 21 21 21'
_atom_sites_solution_hydrogens mixed
_atom_sites_solution_primary iterative
_audit_creation_date 2015-08-05
_audit_creation_method
;
Olex2 1.2
(compiled 2015.01.26 svn.r3150 for OlexSys, GUI svn.r4998)
;
_audit_update_record
;
2015-08-05 deposited with the CCDC.
2015-11-24 downloaded from the CCDC.
;
_cell_angle_alpha 90
_cell_angle_beta 90
_cell_angle_gamma 90
_cell_formula_units_Z 8
_cell_length_a 6.51691(18)
_cell_length_b 11.9691(3)
_cell_length_c 29.6051(8)
_cell_measurement_reflns_used 6616
_cell_measurement_temperature 110.00(14)
_cell_measurement_theta_max 31.7210
_cell_measurement_theta_min 3.2270
_cell_volume 2309.24(11)
_computing_cell_refinement
;
CrysAlisPro, Agilent Technologies,
Version 1.171.37.33 (release 27-03-2014 CrysAlis171 .NET)
(compiled Mar 27 2014,17:12:48)
;
_computing_data_collection
;
CrysAlisPro, Agilent Technologies,
Version 1.171.37.33 (release 27-03-2014 CrysAlis171 .NET)
(compiled Mar 27 2014,17:12:48)
;
_computing_data_reduction
;
CrysAlisPro, Agilent Technologies,
Version 1.171.37.33 (release 27-03-2014 CrysAlis171 .NET)
(compiled Mar 27 2014,17:12:48)
;
_computing_molecular_graphics 'Olex2 (Dolomanov et al., 2009)'
_computing_publication_material 'Olex2 (Dolomanov et al., 2009)'
_computing_structure_refinement 'ShelXL (Sheldrick, 2008)'
_computing_structure_solution
;
Superflip (Palatinus & Chapuis, 2007;Palatinus & van der Lee, 2008;
Palatinus et al., 2012)
;
_diffrn_ambient_environment N~2~
_diffrn_ambient_temperature 110.00(14)
_diffrn_detector 'CCD plate'
_diffrn_detector_area_resol_mean 16.1450
_diffrn_detector_type Eos
_diffrn_measured_fraction_theta_full 0.998
_diffrn_measured_fraction_theta_max 0.998
_diffrn_measurement_details
;
  1 omega -102.00  -34.00   1.0000  100.0000
omega____ theta____ kappa____ phi______ frames
    -      -25.0740  178.0000   60.0000 68

  2 omega   34.00  103.00   1.0000  100.0000
omega____ theta____ kappa____ phi______ frames
    -       26.4802 -178.0000   90.0000 69

  3 omega  -18.00   99.00   1.0000  100.0000
omega____ theta____ kappa____ phi______ frames
    -       26.4802   19.0000 -120.0000 117

  4 omega    6.00   61.00   1.0000  100.0000
omega____ theta____ kappa____ phi______ frames
    -       26.4802   57.0000  -30.0000 55
;
_diffrn_measurement_device 'four-circle diffractometer'
_diffrn_measurement_device_type 'SuperNova, Single source at offset, Eos'
_diffrn_measurement_method '\w scans'
_diffrn_orient_matrix_UB_11 -0.0586619000
_diffrn_orient_matrix_UB_12 -0.0143532000
_diffrn_orient_matrix_UB_13 0.0193314000
_diffrn_orient_matrix_UB_21 0.0847316000
_diffrn_orient_matrix_UB_22 0.0132040000
_diffrn_orient_matrix_UB_23 0.0140463000
_diffrn_orient_matrix_UB_31 -0.0350241000
_diffrn_orient_matrix_UB_32 0.0559732000
_diffrn_orient_matrix_UB_33 0.0016441000
_diffrn_radiation_monochromator mirror
_diffrn_radiation_probe x-ray
_diffrn_radiation_type MoK\a
_diffrn_radiation_wavelength 0.71073
_diffrn_reflns_av_R_equivalents 0.0285
_diffrn_reflns_av_unetI/netI 0.0351
_diffrn_reflns_laue_measured_fraction_full 0.998
_diffrn_reflns_laue_measured_fraction_max 0.998
_diffrn_reflns_limit_h_max 9
_diffrn_reflns_limit_h_min -9
_diffrn_reflns_limit_k_max 16
_diffrn_reflns_limit_k_min -15
_diffrn_reflns_limit_l_max 41
_diffrn_reflns_limit_l_min -33
_diffrn_reflns_number 16952
_diffrn_reflns_point_group_measured_fraction_full 0.998
_diffrn_reflns_point_group_measured_fraction_max 0.998
_diffrn_reflns_theta_full 25.214
_diffrn_reflns_theta_max 29.990
_diffrn_reflns_theta_min 3.197
_diffrn_source 'SuperNova (Mo) X-ray Source'
_exptl_absorpt_coefficient_mu 0.257
_exptl_absorpt_correction_T_max 0.988
_exptl_absorpt_correction_T_min 0.929
_exptl_absorpt_correction_type gaussian
_exptl_absorpt_process_details
;
CrysAlisPro, Agilent Technologies,
Version 1.171.37.33 (release 27-03-2014 CrysAlis171 .NET)
(compiled Mar 27 2014,17:12:48)
Numerical absorption correction based on gaussian integration over
            a multifaceted crystal model
Empirical absorption correction using spherical harmonics,
 implemented in SCALE3 ABSPACK scaling algorithm.
;
_exptl_crystal_colour 'clear colourless'
_exptl_crystal_colour_lustre clear
_exptl_crystal_colour_primary colourless
_exptl_crystal_density_diffrn 1.239
_exptl_crystal_description needle
_exptl_crystal_F_000 928
_exptl_crystal_recrystallization_method 'Re-crystallisation from solvent: Ethyl acetate/pentane'
_exptl_crystal_size_max 0.5506
_exptl_crystal_size_mid 0.0845
_exptl_crystal_size_min 0.0541
_refine_diff_density_max 0.269
_refine_diff_density_min -0.190
_refine_diff_density_rms 0.043
_refine_ls_abs_structure_details
;
 Flack x determined using 2491 quotients [(I+)-(I-)]/[(I+)+(I-)]
 (Parsons and Flack (2004), Acta Cryst. A60, s61).
;
_refine_ls_abs_structure_Flack 0.06(2)
_refine_ls_extinction_method none
_refine_ls_goodness_of_fit_ref 1.054
_refine_ls_hydrogen_treatment mixed
_refine_ls_matrix_type full
_refine_ls_number_parameters 267
_refine_ls_number_reflns 6729
_refine_ls_number_restraints 0
_refine_ls_restrained_S_all 1.054
_refine_ls_R_factor_all 0.0397
_refine_ls_R_factor_gt 0.0352
_refine_ls_shift/su_max 0.000
_refine_ls_shift/su_mean 0.000
_refine_ls_structure_factor_coef Fsqd
_refine_ls_weighting_details 'w=1/[\s^2^(Fo^2^)+(0.0311P)^2^+0.5774P] where P=(Fo^2^+2Fc^2^)/3'
_refine_ls_weighting_scheme calc
_refine_ls_wR_factor_gt 0.0785
_refine_ls_wR_factor_ref 0.0807
_reflns_Friedel_coverage 0.756
_reflns_friedel_fraction_full 1.000
_reflns_friedel_fraction_max 0.998
_reflns_number_gt 6219
_reflns_number_total 6729
_reflns_threshold_expression 'I > 2\s(I)'
_cod_data_source_file c5cc08690f2.cif
_cod_data_source_block pac1401
_cod_original_cell_volume 2309.25(11)
_cod_database_code 7118446
_shelxl_version_number 2013-4
_chemical_oxdiff_formula 'C10 H17 N1 O2 S1'
_shelx_space_group_comment
;
The symmetry employed for this shelxl refinement is uniquely defined
by the following loop, which should always be used as a source of
symmetry information in preference to the above space-group names.
They are only intended as comments.
;
_reflns_odcompleteness_completeness 99.79
_reflns_odcompleteness_iscentric 1
_reflns_odcompleteness_theta 29.97
_olex2_refinement_description
;
1. Fixed Uiso
 At 1.2 times of:
  All C(H) groups, All C(H,H) groups
 At 1.5 times of:
  All C(H,H,H) groups
2.a Ternary CH refined with riding coordinates:
 C2(H2), C12(H12)
2.b Secondary CH2 refined with riding coordinates:
 C3(H3A,H3B), C4(H4A,H4B), C5(H5A,H5B), C13(H13A,H13B), C14(H14A,H14B),
 C15(H15A,H15B)
2.c Idealised Me refined as rotating group:
 C8(H8A,H8B,H8C), C9(H9A,H9B,H9C), C10(H10A,H10B,H10C), C18(H18A,H18B,H18C),
 C19(H19A,H19B,H19C), C20(H20A,H20B,H20C)
;
_olex2_date_sample_data_collection 2014-04-28
_olex2_submission_special_instructions 'No special instructions were received'

loop_
_space_group_symop_operation_xyz
'x, y, z'
'-x+1/2, -y, z+1/2'
'x+1/2, -y+1/2, -z'
'-x, y+1/2, -z+1/2'

loop_
_atom_site_label
_atom_site_type_symbol
_atom_site_fract_x
_atom_site_fract_y
_atom_site_fract_z
_atom_site_U_iso_or_equiv
_atom_site_adp_type
_atom_site_occupancy
_atom_site_site_symmetry_order
_atom_site_calc_flag
_atom_site_refinement_flags_posn
C1 C 0.4882(3) 0.3556(2) 0.27265(7) 0.0223(4) Uani 1 1 d .
C2 C 0.6508(3) 0.3710(2) 0.30913(7) 0.0264(5) Uani 1 1 d .
H2 H 0.6332 0.4431 0.3243 0.032 Uiso 1 1 calc R
C3 C 0.8653(4) 0.3628(3) 0.28800(8) 0.0433(7) Uani 1 1 d .
H3A H 0.8651 0.3905 0.2572 0.052 Uiso 1 1 calc R
H3B H 0.9651 0.4045 0.3055 0.052 Uiso 1 1 calc R
C4 C 0.9103(4) 0.2393(3) 0.28935(8) 0.0478(8) Uani 1 1 d .
H4A H 1.0564 0.2250 0.2869 0.057 Uiso 1 1 calc R
H4B H 0.8395 0.2001 0.2653 0.057 Uiso 1 1 calc R
C5 C 0.8288(3) 0.2046(2) 0.33544(7) 0.0280(5) Uani 1 1 d .
H5A H 0.7875 0.1267 0.3355 0.034 Uiso 1 1 calc R
H5B H 0.9311 0.2161 0.3588 0.034 Uiso 1 1 calc R
C6 C 0.4962(3) 0.27114(15) 0.37186(6) 0.0158(3) Uani 1 1 d .
C7 C 0.4979(3) 0.18084(17) 0.40913(7) 0.0204(4) Uani 1 1 d .
C8 C 0.7119(4) 0.15988(19) 0.42975(8) 0.0289(5) Uani 1 1 d .
H8A H 0.7883 0.1106 0.4105 0.043 Uiso 1 1 calc GR
H8B H 0.6969 0.1264 0.4590 0.043 Uiso 1 1 calc GR
H8C H 0.7836 0.2296 0.4326 0.043 Uiso 1 1 calc GR
C9 C 0.4117(4) 0.07305(18) 0.38834(9) 0.0299(5) Uani 1 1 d .
H9A H 0.2761 0.0868 0.3770 0.045 Uiso 1 1 calc GR
H9B H 0.4062 0.0158 0.4110 0.045 Uiso 1 1 calc GR
H9C H 0.4989 0.0492 0.3641 0.045 Uiso 1 1 calc GR
C10 C 0.3572(4) 0.2165(2) 0.44816(8) 0.0345(6) Uani 1 1 d .
H10A H 0.4058 0.2856 0.4607 0.052 Uiso 1 1 calc GR
H10B H 0.3580 0.1598 0.4711 0.052 Uiso 1 1 calc GR
H10C H 0.2200 0.2263 0.4371 0.052 Uiso 1 1 calc GR
N1 N 0.6492(3) 0.27947(15) 0.34217(5) 0.0198(3) Uani 1 1 d .
O1 O 0.4340(2) 0.26313(13) 0.25937(5) 0.0243(3) Uani 1 1 d .
O2 O 0.4307(3) 0.45003(14) 0.25468(6) 0.0332(4) Uani 1 1 d .
H2A H 0.349(6) 0.439(3) 0.2299(12) 0.069(11) Uiso 1 1 d .
S1 S 0.29561(8) 0.35780(4) 0.36701(2) 0.02238(11) Uani 1 1 d .
C11 C 0.1237(3) 0.32772(16) 0.17181(6) 0.0174(4) Uani 1 1 d .
C12 C -0.0425(3) 0.31865(16) 0.13606(6) 0.0184(4) Uani 1 1 d .
H12 H -0.0415 0.3853 0.1168 0.022 Uiso 1 1 calc R
C13 C -0.2536(3) 0.3058(2) 0.15893(8) 0.0264(4) Uani 1 1 d .
H13A H -0.2539 0.3399 0.1887 0.032 Uiso 1 1 calc R
H13B H -0.3609 0.3396 0.1408 0.032 Uiso 1 1 calc R
C14 C -0.2820(3) 0.17997(19) 0.16215(7) 0.0274(4) Uani 1 1 d .
H14A H -0.2062 0.1491 0.1874 0.033 Uiso 1 1 calc R
H14B H -0.4258 0.1604 0.1652 0.033 Uiso 1 1 calc R
C15 C -0.1960(3) 0.13997(17) 0.11769(7) 0.0222(4) Uani 1 1 d .
H15A H -0.1471 0.0637 0.1201 0.027 Uiso 1 1 calc R
H15B H -0.2990 0.1438 0.0941 0.027 Uiso 1 1 calc R
C16 C 0.1335(3) 0.20571(15) 0.07966(6) 0.0158(3) Uani 1 1 d .
C17 C 0.1527(3) 0.09928(16) 0.05054(7) 0.0185(4) Uani 1 1 d .
C18 C -0.0513(3) 0.06060(18) 0.02928(7) 0.0224(4) Uani 1 1 d .
H18A H -0.1282 0.0185 0.0511 0.034 Uiso 1 1 calc GR
H18B H -0.0233 0.0146 0.0035 0.034 Uiso 1 1 calc GR
H18C H -0.1294 0.1247 0.0201 0.034 Uiso 1 1 calc GR
C19 C 0.2414(4) 0.00683(18) 0.08069(8) 0.0293(5) Uani 1 1 d .
H19A H 0.3735 0.0295 0.0918 0.044 Uiso 1 1 calc GR
H19B H 0.2556 -0.0607 0.0634 0.044 Uiso 1 1 calc GR
H19C H 0.1508 -0.0061 0.1057 0.044 Uiso 1 1 calc GR
C20 C 0.3024(4) 0.11911(19) 0.01140(7) 0.0308(5) Uani 1 1 d .
H20A H 0.2484 0.1758 -0.0082 0.046 Uiso 1 1 calc GR
H20B H 0.3199 0.0510 -0.0053 0.046 Uiso 1 1 calc GR
H20C H 0.4325 0.1429 0.0232 0.046 Uiso 1 1 calc GR
N2 N -0.0243(3) 0.21755(13) 0.10817(5) 0.0161(3) Uani 1 1 d .
O3 O 0.1712(3) 0.42059(11) 0.18666(5) 0.0240(3) Uani 1 1 d .
O4 O 0.1905(2) 0.23358(11) 0.18815(5) 0.0189(3) Uani 1 1 d .
H4 H 0.269(5) 0.247(2) 0.2106(11) 0.049(9) Uiso 1 1 d .
S2 S 0.31446(9) 0.30491(4) 0.07850(2) 0.02351(12) Uani 1 1 d .

loop_
_atom_site_aniso_label
_atom_site_aniso_U_11
_atom_site_aniso_U_22
_atom_site_aniso_U_33
_atom_site_aniso_U_23
_atom_site_aniso_U_13
_atom_site_aniso_U_12
C1 0.0213(9) 0.0313(11) 0.0143(8) 0.0008(8) -0.0012(8) -0.0088(9)
C2 0.0261(11) 0.0374(12) 0.0155(9) 0.0049(8) -0.0054(8) -0.0142(9)
C3 0.0256(12) 0.084(2) 0.0202(10) 0.0133(13) -0.0041(9) -0.0233(14)
C4 0.0184(10) 0.101(3) 0.0237(12) -0.0135(14) 0.0044(9) -0.0030(14)
C5 0.0155(9) 0.0419(12) 0.0266(10) -0.0099(9) 0.0015(8) 0.0010(9)
C6 0.0167(8) 0.0148(8) 0.0159(8) -0.0033(6) -0.0021(7) -0.0014(6)
C7 0.0202(9) 0.0180(9) 0.0230(9) 0.0032(7) 0.0014(8) 0.0011(7)
C8 0.0270(11) 0.0290(11) 0.0307(11) 0.0105(8) -0.0065(10) -0.0007(9)
C9 0.0280(11) 0.0195(10) 0.0422(13) 0.0027(9) -0.0029(10) -0.0053(9)
C10 0.0403(14) 0.0374(13) 0.0257(11) 0.0091(9) 0.0129(10) 0.0067(11)
N1 0.0178(8) 0.0270(9) 0.0145(7) -0.0022(6) -0.0011(6) -0.0019(7)
O1 0.0218(7) 0.0334(8) 0.0177(7) -0.0036(6) -0.0028(6) -0.0055(7)
O2 0.0429(10) 0.0331(9) 0.0238(8) 0.0068(7) -0.0130(8) -0.0114(8)
S1 0.0227(2) 0.0190(2) 0.0254(2) -0.00268(19) -0.0052(2) 0.0052(2)
C11 0.0178(9) 0.0196(9) 0.0148(8) -0.0007(7) 0.0001(7) -0.0017(7)
C12 0.0209(9) 0.0166(8) 0.0175(8) -0.0036(7) -0.0062(8) 0.0003(7)
C13 0.0194(10) 0.0333(11) 0.0266(10) -0.0101(9) -0.0036(8) 0.0031(9)
C14 0.0211(10) 0.0357(11) 0.0255(10) -0.0044(9) 0.0039(9) -0.0060(9)
C15 0.0194(9) 0.0227(9) 0.0244(9) -0.0023(7) 0.0009(8) -0.0073(8)
C16 0.0183(8) 0.0159(8) 0.0133(8) 0.0032(7) -0.0044(7) -0.0029(7)
C17 0.0206(10) 0.0166(8) 0.0183(9) 0.0003(7) -0.0032(8) 0.0004(7)
C18 0.0264(10) 0.0219(9) 0.0189(9) -0.0039(8) -0.0064(8) -0.0013(8)
C19 0.0314(12) 0.0220(10) 0.0345(12) 0.0022(9) -0.0093(10) 0.0074(8)
C20 0.0337(12) 0.0331(11) 0.0255(10) -0.0076(9) 0.0080(11) -0.0042(11)
N2 0.0184(8) 0.0146(7) 0.0152(7) -0.0006(6) -0.0037(6) -0.0040(6)
O3 0.0313(8) 0.0186(6) 0.0220(7) -0.0030(5) -0.0069(7) -0.0028(6)
O4 0.0209(7) 0.0192(6) 0.0166(6) 0.0004(5) -0.0044(6) -0.0008(6)
S2 0.0263(3) 0.0260(2) 0.0182(2) 0.00099(19) -0.0005(2) -0.0123(2)

loop_
_atom_type_symbol
_atom_type_description
_atom_type_scat_dispersion_real
_atom_type_scat_dispersion_imag
_atom_type_scat_source
C C 0.0033 0.0016 'International Tables Vol C Tables 4.2.6.8 and 6.1.1.4'
H H 0.0000 0.0000 'International Tables Vol C Tables 4.2.6.8 and 6.1.1.4'
N N 0.0061 0.0033 'International Tables Vol C Tables 4.2.6.8 and 6.1.1.4'
O O 0.0106 0.0060 'International Tables Vol C Tables 4.2.6.8 and 6.1.1.4'
S S 0.1246 0.1234 'International Tables Vol C Tables 4.2.6.8 and 6.1.1.4'

loop_
_exptl_crystal_face_index_h
_exptl_crystal_face_index_k
_exptl_crystal_face_index_l
_exptl_crystal_face_perp_dist
_exptl_oxdiff_crystal_face_indexfrac_h
_exptl_oxdiff_crystal_face_indexfrac_k
_exptl_oxdiff_crystal_face_indexfrac_l
_exptl_oxdiff_crystal_face_x
_exptl_oxdiff_crystal_face_y
_exptl_oxdiff_crystal_face_z
0 0 -1 0.0410 -0.0005 -0.0002 -0.9979 -0.0193 -0.0141 -0.0016
0 0 1 0.0330 0.0005 0.0002 0.9979 0.0193 0.0141 0.0016
0 1 -1 0.0315 -0.0002 0.9979 -0.9971 -0.0336 -0.0008 0.0542
0 -1 1 0.0225 0.0002 -0.9979 0.9971 0.0336 0.0008 -0.0542
2 1 1 0.2578 1.9985 0.9948 0.9847 -0.1125 0.1963 -0.0127
-4 -5 -3 0.2047 -3.9985 -4.9843 -2.9697 0.2487 -0.4463 -0.1438
0 2 1 0.0317 0.0012 1.9965 0.9995 -0.0094 0.0405 0.1134
0 -2 -1 0.0247 -0.0012 -1.9965 -0.9995 0.0094 -0.0405 -0.1134

loop_
_geom_angle_atom_site_label_1
_geom_angle_atom_site_label_2
_geom_angle_atom_site_label_3
_geom_angle
O1 C1 C2 122.4(2)
O1 C1 O2 124.64(19)
O2 C1 C2 112.63(19)
C1 C2 H2 110.5
C1 C2 C3 109.67(17)
C3 C2 H2 110.5
N1 C2 C1 112.16(17)
N1 C2 H2 110.5
N1 C2 C3 103.3(2)
C2 C3 H3A 111.1
C2 C3 H3B 111.1
H3A C3 H3B 109.1
C4 C3 C2 103.2(2)
C4 C3 H3A 111.1
C4 C3 H3B 111.1
C3 C4 H4A 111.2
C3 C4 H4B 111.2
C3 C4 C5 102.9(2)
H4A C4 H4B 109.1
C5 C4 H4A 111.2
C5 C4 H4B 111.2
C4 C5 H5A 111.1
C4 C5 H5B 111.1
H5A C5 H5B 109.1
N1 C5 C4 103.3(2)
N1 C5 H5A 111.1
N1 C5 H5B 111.1
C7 C6 S1 120.02(14)
N1 C6 C7 121.19(17)
N1 C6 S1 118.74(15)
C8 C7 C6 113.77(16)
C9 C7 C6 107.38(17)
C9 C7 C8 110.65(18)
C10 C7 C6 109.80(17)
C10 C7 C8 106.69(18)
C10 C7 C9 108.44(19)
C7 C8 H8A 109.5
C7 C8 H8B 109.5
C7 C8 H8C 109.5
H8A C8 H8B 109.5
H8A C8 H8C 109.5
H8B C8 H8C 109.5
C7 C9 H9A 109.5
C7 C9 H9B 109.5
C7 C9 H9C 109.5
H9A C9 H9B 109.5
H9A C9 H9C 109.5
H9B C9 H9C 109.5
C7 C10 H10A 109.5
C7 C10 H10B 109.5
C7 C10 H10C 109.5
H10A C10 H10B 109.5
H10A C10 H10C 109.5
H10B C10 H10C 109.5
C2 N1 C5 110.77(17)
C6 N1 C2 120.03(18)
C6 N1 C5 129.17(17)
C1 O2 H2A 111(2)
O3 C11 C12 119.42(17)
O3 C11 O4 124.28(18)
O4 C11 C12 115.86(16)
C11 C12 H12 110.0
C11 C12 C13 109.74(16)
C13 C12 H12 110.0
N2 C12 C11 113.12(16)
N2 C12 H12 110.0
N2 C12 C13 103.73(16)
C12 C13 H13A 111.0
C12 C13 H13B 111.0
H13A C13 H13B 109.0
C14 C13 C12 103.59(17)
C14 C13 H13A 111.0
C14 C13 H13B 111.0
C13 C14 H14A 111.3
C13 C14 H14B 111.3
H14A C14 H14B 109.2
C15 C14 C13 102.38(17)
C15 C14 H14A 111.3
C15 C14 H14B 111.3
C14 C15 H15A 110.9
C14 C15 H15B 110.9
H15A C15 H15B 108.9
N2 C15 C14 104.36(16)
N2 C15 H15A 110.9
N2 C15 H15B 110.9
C17 C16 S2 121.11(14)
N2 C16 C17 120.16(16)
N2 C16 S2 118.64(14)
C18 C17 C16 113.94(16)
C19 C17 C16 107.50(16)
C19 C17 C18 110.23(17)
C20 C17 C16 110.26(16)
C20 C17 C18 106.65(17)
C20 C17 C19 108.16(18)
C17 C18 H18A 109.5
C17 C18 H18B 109.5
C17 C18 H18C 109.5
H18A C18 H18B 109.5
H18A C18 H18C 109.5
H18B C18 H18C 109.5
C17 C19 H19A 109.5
C17 C19 H19B 109.5
C17 C19 H19C 109.5
H19A C19 H19B 109.5
H19A C19 H19C 109.5
H19B C19 H19C 109.5
C17 C20 H20A 109.5
C17 C20 H20B 109.5
C17 C20 H20C 109.5
H20A C20 H20B 109.5
H20A C20 H20C 109.5
H20B C20 H20C 109.5
C12 N2 C15 110.36(16)
C16 N2 C12 120.26(16)
C16 N2 C15 129.38(16)
C11 O4 H4 109(2)

loop_
_geom_bond_atom_site_label_1
_geom_bond_atom_site_label_2
_geom_bond_distance
C1 C2 1.524(3)
C1 O1 1.227(3)
C1 O2 1.304(3)
C2 H2 0.9800
C2 C3 1.535(3)
C2 N1 1.468(3)
C3 H3A 0.9700
C3 H3B 0.9700
C3 C4 1.508(5)
C4 H4A 0.9700
C4 H4B 0.9700
C4 C5 1.522(3)
C5 H5A 0.9700
C5 H5B 0.9700
C5 N1 1.488(3)
C6 C7 1.545(3)
C6 N1 1.333(2)
C6 S1 1.6749(19)
C7 C8 1.543(3)
C7 C9 1.536(3)
C7 C10 1.535(3)
C8 H8A 0.9600
C8 H8B 0.9600
C8 H8C 0.9600
C9 H9A 0.9600
C9 H9B 0.9600
C9 H9C 0.9600
C10 H10A 0.9600
C10 H10B 0.9600
C10 H10C 0.9600
O2 H2A 0.92(4)
C11 C12 1.518(3)
C11 O3 1.235(2)
C11 O4 1.301(2)
C12 H12 0.9800
C12 C13 1.541(3)
C12 N2 1.470(2)
C13 H13A 0.9700
C13 H13B 0.9700
C13 C14 1.521(3)
C14 H14A 0.9700
C14 H14B 0.9700
C14 C15 1.509(3)
C15 H15A 0.9700
C15 H15B 0.9700
C15 N2 1.481(2)
C16 C17 1.543(3)
C16 N2 1.338(2)
C16 S2 1.6740(19)
C17 C18 1.542(3)
C17 C19 1.535(3)
C17 C20 1.533(3)
C18 H18A 0.9600
C18 H18B 0.9600
C18 H18C 0.9600
C19 H19A 0.9600
C19 H19B 0.9600
C19 H19C 0.9600
C20 H20A 0.9600
C20 H20B 0.9600
C20 H20C 0.9600
O4 H4 0.86(3)

loop_
_geom_hbond_atom_site_label_D
_geom_hbond_atom_site_label_H
_geom_hbond_atom_site_label_A
_geom_hbond_distance_DH
_geom_hbond_distance_HA
_geom_hbond_distance_DA
_geom_hbond_angle_DHA
O2 H2A O3 0.92(4) 1.74(4) 2.653(2) 174(4)
O4 H4 O1 0.86(3) 1.81(3) 2.662(2) 175(3)

loop_
_geom_torsion_atom_site_label_1
_geom_torsion_atom_site_label_2
_geom_torsion_atom_site_label_3
_geom_torsion_atom_site_label_4
_geom_torsion
C1 C2 C3 C4 -87.4(2)
C1 C2 N1 C5 106.5(2)
C1 C2 N1 C6 -71.8(2)
C2 C3 C4 C5 -40.9(2)
C3 C2 N1 C5 -11.5(2)
C3 C2 N1 C6 170.16(18)
C3 C4 C5 N1 33.4(2)
C4 C5 N1 C2 -13.5(2)
C4 C5 N1 C6 164.6(2)
C7 C6 N1 C2 -175.65(17)
C7 C6 N1 C5 6.4(3)
N1 C2 C3 C4 32.3(2)
N1 C6 C7 C8 38.6(3)
N1 C6 C7 C9 -84.2(2)
N1 C6 C7 C10 158.09(19)
O1 C1 C2 C3 82.3(3)
O1 C1 C2 N1 -31.9(3)
O2 C1 C2 C3 -91.4(3)
O2 C1 C2 N1 154.40(19)
S1 C6 C7 C8 -143.68(16)
S1 C6 C7 C9 93.52(19)
S1 C6 C7 C10 -24.2(2)
S1 C6 N1 C2 6.6(2)
S1 C6 N1 C5 -171.35(16)
C11 C12 C13 C14 -92.18(19)
C11 C12 N2 C15 111.39(18)
C11 C12 N2 C16 -67.9(2)
C12 C13 C14 C15 -39.4(2)
C13 C12 N2 C15 -7.4(2)
C13 C12 N2 C16 173.27(17)
C13 C14 C15 N2 34.7(2)
C14 C15 N2 C12 -17.2(2)
C14 C15 N2 C16 162.05(19)
C17 C16 N2 C12 179.78(16)
C17 C16 N2 C15 0.6(3)
N2 C12 C13 C14 29.0(2)
N2 C16 C17 C18 43.1(2)
N2 C16 C17 C19 -79.4(2)
N2 C16 C17 C20 162.95(18)
O3 C11 C12 C13 -89.4(2)
O3 C11 C12 N2 155.33(18)
O4 C11 C12 C13 83.4(2)
O4 C11 C12 N2 -31.9(2)
S2 C16 C17 C18 -140.33(15)
S2 C16 C17 C19 97.22(18)
S2 C16 C17 C20 -20.5(2)
S2 C16 N2 C12 3.1(2)
S2 C16 N2 C15 -176.03(16)
